data_4067065
loop_
_publ_author_name
'Yuan, Dan'
'Huynh, Han Vinh'

_publ_section_title
;
 Dinuclear and Tetranuclear Palladium(II) Complexes of a
 Thiolato-Functionalized, Benzannulated N-Heterocyclic Carbene Ligand and
 Their Activities toward Suzuki&#x2212;Miyaura Coupling
;
_journal_issue 22
_journal_name_full Organometallics
_journal_page_first 6020
_journal_paper_doi 10.1021/om1008023
_journal_volume 29
_journal_year 2010
_chemical_formula_sum 'C70 H74 B2 Br2 F8 N10 O3 Pd4 S4'
_chemical_formula_weight 1990.67
_chemical_name_systematic
; 
 ? 
;
_space_group_IT_number 14
_symmetry_cell_setting monoclinic
_symmetry_space_group_name_Hall '-P 2yn'
_symmetry_space_group_name_H-M 'P 1 21/n 1'
_atom_sites_solution_hydrogens geom
_atom_sites_solution_primary direct
_atom_sites_solution_secondary difmap
_audit_creation_method SHELXL-97
_cell_angle_alpha 90.00
_cell_angle_beta 91.314(5)
_cell_angle_gamma 90.00
_cell_formula_units_Z 2
_cell_length_a 12.922(3)
_cell_length_b 13.527(3)
_cell_length_c 23.326(5)
_cell_measurement_reflns_used 1177
_cell_measurement_temperature 100(2)
_cell_measurement_theta_max 17.26
_cell_measurement_theta_min 2.18
_cell_volume 4076.2(16)
_computing_cell_refinement 'Bruker SMART'
_computing_data_collection 'Bruker SMART'
_computing_data_reduction 'Bruker SAINT'
_computing_molecular_graphics 'Bruker SHELXTL'
_computing_publication_material 'Bruker SHELXTL'
_computing_structure_refinement 'SHELXL-97 (Sheldrick, 1997)'
_computing_structure_solution 'SHELXS-97 (Sheldrick, 1990)'
_diffrn_ambient_temperature 100(2)
_diffrn_measured_fraction_theta_full 1.000
_diffrn_measured_fraction_theta_max 1.000
_diffrn_measurement_device_type 'CCD area detector'
_diffrn_measurement_method 'phi and omega scans'
_diffrn_radiation_monochromator graphite
_diffrn_radiation_source 'fine-focus sealed tube'
_diffrn_radiation_type MoK\a
_diffrn_radiation_wavelength 0.71073
_diffrn_reflns_av_R_equivalents 0.1199
_diffrn_reflns_av_sigmaI/netI 0.1288
_diffrn_reflns_limit_h_max 15
_diffrn_reflns_limit_h_min -15
_diffrn_reflns_limit_k_max 16
_diffrn_reflns_limit_k_min -15
_diffrn_reflns_limit_l_max 27
_diffrn_reflns_limit_l_min -23
_diffrn_reflns_number 23534
_diffrn_reflns_theta_full 25.00
_diffrn_reflns_theta_max 25.00
_diffrn_reflns_theta_min 1.74
_exptl_absorpt_coefficient_mu 2.018
_exptl_absorpt_correction_T_max 0.8885
_exptl_absorpt_correction_T_min 0.3772
_exptl_absorpt_correction_type multi-scan
_exptl_absorpt_process_details 'Sadabs, (Sheldrick 2001)'
_exptl_crystal_colour Yellow
_exptl_crystal_density_diffrn 1.622
_exptl_crystal_density_meas ?
_exptl_crystal_density_method 'not measured'
_exptl_crystal_description Needle
_exptl_crystal_F_000 1976
_exptl_crystal_size_max 0.60
_exptl_crystal_size_mid 0.07
_exptl_crystal_size_min 0.06
_refine_diff_density_max 1.089
_refine_diff_density_min -0.711
_refine_diff_density_rms 0.175
_refine_ls_extinction_method none
_refine_ls_goodness_of_fit_ref 1.027
_refine_ls_hydrogen_treatment constr
_refine_ls_matrix_type full
_refine_ls_number_parameters 389
_refine_ls_number_reflns 7177
_refine_ls_number_restraints 48
_refine_ls_restrained_S_all 1.025
_refine_ls_R_factor_all 0.1525
_refine_ls_R_factor_gt 0.0869
_refine_ls_shift/su_max 0.000
_refine_ls_shift/su_mean 0.000
_refine_ls_structure_factor_coef Fsqd
_refine_ls_weighting_details 'calc w=1/[\s^2^(Fo^2^)+(0.1216P)^2^+2.6890P] where P=(Fo^2^+2Fc^2^)/3'
_refine_ls_weighting_scheme calc
_refine_ls_wR_factor_gt 0.2116
_refine_ls_wR_factor_ref 0.2448
_reflns_number_gt 4128
_reflns_number_total 7177
_reflns_threshold_expression >2sigma(I)
_cod_data_source_file om1008023_si_001.cif
_cod_data_source_block 8664
_cod_depositor_comments
;
The following automatic conversions were performed:

'_symmetry_cell_setting' value 'Monoclinic' changed to 'monoclinic'
according to /home/saulius/struct/CIF-dictionaries/cif_core.dic
dictionary named 'cif_core.dic' version 2.4.1 from
2010-06-29.

'_exptl_absorpt_correction_type' value 'Multi-scan'
changed to 'multi-scan' according to
/home/saulius/struct/CIF-dictionaries/cif_core.dic dictionary named
'cif_core.dic' version 2.4.1 from 2010-06-29.

Automatic conversion script
Id: cif_fix_values 1715 2011-07-08 13:25:40Z adriana 

The following automatic conversions were performed:

'_exptl_crystal_density_meas' value 'Not Measured' was changed to '?'
- the value is perceived as not measured.

Automatic conversion script
Id: cif_fix_values 3008 2015-01-20 13:52:24Z robertas 
;
_cod_original_cell_volume 4076.4(14)
_cod_original_sg_symbol_H-M P2(1)/n
_cod_database_code 4067065

loop_
_symmetry_equiv_pos_as_xyz
'x, y, z'
'-x+1/2, y+1/2, -z+1/2'
'-x, -y, -z'
'x-1/2, -y-1/2, z-1/2'

loop_
_atom_site_label
_atom_site_type_symbol
_atom_site_fract_x
_atom_site_fract_y
_atom_site_fract_z
_atom_site_U_iso_or_equiv
_atom_site_adp_type
_atom_site_occupancy
_atom_site_symmetry_multiplicity
_atom_site_calc_flag
_atom_site_refinement_flags
_atom_site_disorder_assembly
_atom_site_disorder_group
Pd1 Pd 0.63734(7) 0.38166(7) 0.51047(4) 0.0440(3) Uani 1 1 d . . .
Pd2 Pd 0.49000(7) 0.46955(8) 0.60243(4) 0.0443(3) Uani 1 1 d . . .
Br3 Br 0.44151(9) 0.37064(10) 0.51394(6) 0.0510(4) Uani 1 1 d . . .
S1 S 0.6273(3) 0.3595(2) 0.60887(15) 0.0518(9) Uani 1 1 d . . .
S2 S 0.6403(2) 0.4112(3) 0.41194(15) 0.0512(9) Uani 1 1 d . . .
N1 N 0.8642(7) 0.3327(8) 0.4892(5) 0.054(3) Uani 1 1 d . C .
N2 N 0.8403(7) 0.4396(8) 0.5557(5) 0.049(3) Uani 1 1 d . . .
N3 N 0.5190(9) 0.4861(9) 0.7300(4) 0.061(3) Uani 1 1 d . C .
N4 N 0.5298(9) 0.6260(9) 0.6874(5) 0.066(3) Uani 1 1 d . . .
C1 C 0.7885(9) 0.3864(9) 0.5167(5) 0.046(3) Uani 1 1 d . . .
C2 C 0.9636(11) 0.3527(11) 0.5128(7) 0.061(4) Uani 1 1 d . . .
C3 C 1.0588(11) 0.3177(11) 0.4983(8) 0.079(6) Uani 1 1 d . . .
H3 H 1.0664 0.2711 0.4682 0.095 Uiso 1 1 calc R . .
C4 C 1.1412(14) 0.3519(14) 0.5283(9) 0.086(6) Uani 1 1 d . . .
H4 H 1.2086 0.3285 0.5202 0.104 Uiso 1 1 calc R . .
C5 C 1.1276(10) 0.4218(12) 0.5712(8) 0.073(5) Uani 1 1 d . . .
H5 H 1.1873 0.4446 0.5918 0.087 Uiso 1 1 calc R . .
C6 C 1.0313(11) 0.4607(10) 0.5860(7) 0.065(4) Uani 1 1 d . . .
H6 H 1.0234 0.5092 0.6150 0.078 Uiso 1 1 calc R . .
C7 C 0.9495(9) 0.4224(10) 0.5548(6) 0.051(4) Uani 1 1 d . . .
C8 C 0.8466(11) 0.2566(10) 0.4458(6) 0.061(4) Uani 1 1 d . . .
H8A H 0.9113 0.2516 0.4241 0.074 Uiso 1 1 calc R A 1
H8B H 0.7931 0.2829 0.4188 0.074 Uiso 1 1 calc R A 1
C9 C 0.7876(11) 0.4968(10) 0.5992(7) 0.064(4) Uani 1 1 d . . .
H9A H 0.7348 0.5400 0.5806 0.077 Uiso 1 1 calc R . .
H9B H 0.8381 0.5394 0.6201 0.077 Uiso 1 1 calc R . .
C10 C 0.7360(9) 0.4274(11) 0.6411(6) 0.058(4) Uani 1 1 d . . .
H10A H 0.7112 0.4662 0.6740 0.069 Uiso 1 1 calc R . .
H10B H 0.7880 0.3795 0.6559 0.069 Uiso 1 1 calc R . .
C11 C 0.5205(10) 0.5296(11) 0.6787(6) 0.054(3) Uani 1 1 d . . .
C12 C 0.5366(13) 0.6472(15) 0.7455(8) 0.082(5) Uani 1 1 d . . .
C13 C 0.5419(14) 0.7335(15) 0.7766(9) 0.103(6) Uani 1 1 d . . .
H13 H 0.5477 0.7944 0.7566 0.123 Uiso 1 1 calc R . .
C14 C 0.5395(17) 0.735(2) 0.8323(9) 0.122(9) Uani 1 1 d . . .
H14 H 0.5417 0.7964 0.8524 0.146 Uiso 1 1 calc R . .
C15 C 0.5334(18) 0.644(3) 0.8629(9) 0.141(11) Uani 1 1 d . . .
H15 H 0.5331 0.6438 0.9037 0.169 Uiso 1 1 calc R . .
C16 C 0.5280(13) 0.5568(16) 0.8339(6) 0.087(6) Uani 1 1 d . . .
H16 H 0.5236 0.4957 0.8539 0.105 Uiso 1 1 calc R . .
C17 C 0.5289(12) 0.5591(15) 0.7729(7) 0.078(5) Uani 1 1 d . . .
C18 C 0.5034(12) 0.3796(12) 0.7413(6) 0.070(4) Uani 1 1 d . . .
H18A H 0.5270 0.3700 0.7816 0.084 Uiso 1 1 calc R B 1
H18B H 0.5549 0.3455 0.7176 0.084 Uiso 1 1 calc R B 1
C19 C 0.5216(11) 0.6993(11) 0.6401(6) 0.066(4) Uani 1 1 d . . .
H19A H 0.5671 0.6791 0.6086 0.079 Uiso 1 1 calc R . .
H19B H 0.5453 0.7647 0.6543 0.079 Uiso 1 1 calc R . .
C20 C 0.4120(11) 0.7074(10) 0.6176(6) 0.059(4) Uani 1 1 d . . .
H20A H 0.4089 0.7583 0.5872 0.071 Uiso 1 1 calc R . .
H20B H 0.3674 0.7297 0.6491 0.071 Uiso 1 1 calc R . .
C21 C 0.8153(8) 0.1542(6) 0.4594(4) 0.036(6) Uiso 0.50 1 d PG C 1
C22 C 0.7999(6) 0.1312(5) 0.5166(3) 0.056(7) Uiso 0.50 1 d PG C 1
H22 H 0.8018 0.1820 0.5448 0.067 Uiso 0.50 1 calc PR C 1
C23 C 0.7819(7) 0.0339(5) 0.5327(3) 0.068(10) Uiso 0.50 1 d PG C 1
H23 H 0.7714 0.0182 0.5719 0.082 Uiso 0.50 1 calc PR C 1
C24 C 0.7792(8) -0.0404(5) 0.4916(4) 0.063(8) Uiso 0.50 1 d PG C 1
H24 H 0.7668 -0.1069 0.5026 0.075 Uiso 0.50 1 calc PR C 1
C25 C 0.7946(8) -0.0175(7) 0.4343(4) 0.064(8) Uiso 0.50 1 d PG C 1
H25 H 0.7928 -0.0683 0.4062 0.077 Uiso 0.50 1 calc PR C 1
C26 C 0.8127(8) 0.0798(7) 0.4182(3) 0.071(9) Uiso 0.50 1 d PG C 1
H26 H 0.8232 0.0955 0.3791 0.086 Uiso 0.50 1 calc PR C 1
C41 C 0.8512(7) 0.1555(5) 0.4758(4) 0.044(6) Uiso 0.50 1 d PG C -2
C42 C 0.7620(6) 0.1267(5) 0.5035(3) 0.060(8) Uiso 0.50 1 d PG C -2
H42 H 0.7070 0.1725 0.5081 0.071 Uiso 0.50 1 calc PR C -2
C43 C 0.7533(7) 0.0310(5) 0.5246(3) 0.071(10) Uiso 0.50 1 d PG C -2
H43 H 0.6923 0.0114 0.5435 0.085 Uiso 0.50 1 calc PR C -2
C44 C 0.8338(8) -0.0359(6) 0.5180(4) 0.068(8) Uiso 0.50 1 d PG C -2
H44 H 0.8278 -0.1013 0.5324 0.082 Uiso 0.50 1 calc PR C -2
C45 C 0.9230(7) -0.0071(7) 0.4903(4) 0.072(9) Uiso 0.50 1 d PG C -2
H45 H 0.9780 -0.0528 0.4857 0.086 Uiso 0.50 1 calc PR C -2
C46 C 0.9317(7) 0.0886(7) 0.4692(4) 0.064(8) Uiso 0.50 1 d PG C -2
H46 H 0.9926 0.1083 0.4502 0.077 Uiso 0.50 1 calc PR C -2
C31 C 0.4022(6) 0.3160(6) 0.7347(3) 0.040(6) Uiso 0.50 1 d PG C 1
C32 C 0.3246(6) 0.3315(7) 0.6934(4) 0.120(14) Uiso 0.50 1 d PG C 1
H32 H 0.3297 0.3850 0.6673 0.144 Uiso 0.50 1 calc PR C 1
C33 C 0.2395(6) 0.2688(9) 0.6904(5) 0.108(13) Uiso 0.50 1 d PG C 1
H33 H 0.1864 0.2793 0.6622 0.129 Uiso 0.50 1 calc PR C 1
C34 C 0.2319(8) 0.1905(8) 0.7287(6) 0.094(11) Uiso 0.50 1 d PG C 1
H34 H 0.1738 0.1476 0.7267 0.113 Uiso 0.50 1 calc PR C 1
C35 C 0.3095(10) 0.1750(7) 0.7700(5) 0.141(17) Uiso 0.50 1 d PG C 1
H35 H 0.3044 0.1215 0.7962 0.169 Uiso 0.50 1 calc PR C 1
C36 C 0.3947(9) 0.2377(7) 0.7730(4) 0.147(18) Uiso 0.50 1 d PG C 1
H36 H 0.4477 0.2271 0.8012 0.176 Uiso 0.50 1 calc PR C 1
C51 C 0.3795(7) 0.3933(7) 0.7598(4) 0.062(8) Uiso 0.50 1 d PG C -2
C52 C 0.3028(7) 0.4069(7) 0.7179(4) 0.050(7) Uiso 0.50 1 d PG C -2
H52 H 0.3203 0.4078 0.6785 0.060 Uiso 0.50 1 calc PR C -2
C53 C 0.2004(8) 0.4194(9) 0.7334(4) 0.072(9) Uiso 0.50 1 d PG C -2
H53 H 0.1479 0.4287 0.7047 0.087 Uiso 0.50 1 calc PR C -2
C54 C 0.1748(8) 0.4181(8) 0.7910(5) 0.073(9) Uiso 0.50 1 d PG C -2
H54 H 0.1048 0.4265 0.8016 0.087 Uiso 0.50 1 calc PR C -2
C55 C 0.2515(8) 0.4044(8) 0.8330(4) 0.077(9) Uiso 0.50 1 d PG C -2
H55 H 0.2340 0.4035 0.8723 0.092 Uiso 0.50 1 calc PR C -2
C56 C 0.3539(8) 0.3920(9) 0.8174(4) 0.082(10) Uiso 0.50 1 d PG C -2
H56 H 0.4063 0.3826 0.8461 0.098 Uiso 0.50 1 calc PR C -2
C1S C 0.916(2) 0.541(2) 0.7429(12) 0.058(7) Uiso 0.50 1 d P D 3
H1S H 0.9416 0.6022 0.7291 0.070 Uiso 0.50 1 calc PR D 3
C2S C 0.817(2) 0.630(2) 0.8120(13) 0.068(8) Uiso 0.50 1 d P D 3
H2S1 H 0.8619 0.6553 0.8428 0.102 Uiso 0.50 1 calc PR D 3
H2S2 H 0.7501 0.6099 0.8278 0.102 Uiso 0.50 1 calc PR D 3
H2S3 H 0.8050 0.6811 0.7830 0.102 Uiso 0.50 1 calc PR D 3
C3S C 0.814(3) 0.471(2) 0.8027(14) 0.077(9) Uiso 0.50 1 d P D 3
H3S1 H 0.8547 0.4384 0.8330 0.115 Uiso 0.50 1 calc PR D 3
H3S2 H 0.8094 0.4285 0.7688 0.115 Uiso 0.50 1 calc PR D 3
H3S3 H 0.7442 0.4850 0.8163 0.115 Uiso 0.50 1 calc PR D 3
N1S N 0.8591(16) 0.5550(15) 0.7890(9) 0.047(5) Uiso 0.50 1 d P D 3
O1S O 0.9435(12) 0.4784(11) 0.7156(7) 0.045(4) Uiso 0.50 1 d P D 3
B1 B 0.6624(10) 0.2587(10) 0.8663(6) 0.064(9) Uiso 0.50 1 d PD E 3
F1 F 0.7315(9) 0.2381(10) 0.9101(7) 0.070(5) Uani 0.50 1 d PD E 3
F2 F 0.5804(8) 0.1953(10) 0.8693(6) 0.062(4) Uani 0.50 1 d PD E 3
F3 F 0.6266(11) 0.3528(9) 0.8715(6) 0.072(5) Uani 0.50 1 d PD E 3
F4 F 0.7084(14) 0.2474(14) 0.8147(6) 0.124(10) Uani 0.50 1 d PD E 3
F5 F 0.6003(14) 0.269(2) 0.8637(11) 0.143(6) Uiso 0.50 1 d PD F 4
F6 F 0.7246(18) 0.3535(15) 0.8214(10) 0.143(6) Uiso 0.50 1 d PD F 4
F7 F 0.734(2) 0.1910(15) 0.8252(11) 0.143(6) Uiso 0.50 1 d PD F 4
F8 F 0.756(2) 0.2799(19) 0.9052(9) 0.143(6) Uiso 0.50 1 d PD F 4
B2 B 0.7036(15) 0.2729(14) 0.8539(8) 0.086(13) Uiso 0.50 1 d PD F 4
O1W O 0.518(3) 0.079(3) 0.4137(15) 0.150(12) Uiso 0.50 1 d P G 5
C6X C 0.506(7) 0.045(4) 0.395(2) 0.29(2) Uiso 0.50 1 d PD H -6
H6X1 H 0.5617 0.0176 0.3721 0.442 Uiso 0.50 1 calc PR H -6
H6X2 H 0.5100 0.1173 0.3947 0.442 Uiso 0.50 1 calc PR H -6
H6X3 H 0.4387 0.0245 0.3780 0.442 Uiso 0.50 1 calc PR H -6
C4X C 0.552(5) -0.086(3) 0.461(2) 0.29(2) Uiso 0.50 1 d PD H -6
H4X H 0.5597 -0.1135 0.4980 0.353 Uiso 0.50 1 calc PR H -6
N2X N 0.515(3) 0.010(3) 0.4514(17) 0.29(2) Uiso 0.50 1 d PD H -6
O2X O 0.574(4) -0.135(3) 0.415(2) 0.29(2) Uiso 0.50 1 d PD H -6
C5X C 0.491(6) 0.072(5) 0.497(2) 0.29(2) Uiso 0.50 1 d PD H -6
H5X1 H 0.4919 0.1406 0.4846 0.442 Uiso 0.50 1 calc PR H -6
H5X2 H 0.5416 0.0620 0.5284 0.442 Uiso 0.50 1 calc PR H -6
H5X3 H 0.4214 0.0553 0.5108 0.442 Uiso 0.50 1 calc PR H -6

loop_
_atom_site_aniso_label
_atom_site_aniso_U_11
_atom_site_aniso_U_22
_atom_site_aniso_U_33
_atom_site_aniso_U_23
_atom_site_aniso_U_13
_atom_site_aniso_U_12
Pd1 0.0266(5) 0.0546(6) 0.0507(6) -0.0103(5) 0.0020(4) -0.0103(4)
Pd2 0.0302(5) 0.0600(7) 0.0427(6) -0.0117(5) 0.0015(4) -0.0075(5)
Br3 0.0306(7) 0.0664(9) 0.0561(8) -0.0167(7) 0.0033(6) -0.0173(6)
S1 0.0426(19) 0.061(2) 0.051(2) -0.0093(17) -0.0019(16) -0.0011(16)
S2 0.0324(17) 0.065(2) 0.057(2) -0.0064(18) 0.0027(15) -0.0038(16)
N1 0.027(6) 0.058(7) 0.078(8) 0.014(6) 0.010(6) -0.011(5)
N2 0.024(5) 0.050(6) 0.073(8) 0.003(6) -0.007(5) -0.004(5)
N3 0.061(8) 0.093(9) 0.028(6) -0.013(6) 0.005(5) 0.006(7)
N4 0.065(8) 0.078(9) 0.054(8) -0.016(7) -0.002(6) 0.022(7)
C1 0.037(7) 0.053(8) 0.048(8) 0.001(7) 0.004(6) -0.013(6)
C2 0.044(8) 0.063(9) 0.075(11) 0.022(8) 0.012(8) -0.001(7)
C3 0.040(9) 0.066(10) 0.132(16) 0.050(10) 0.028(10) -0.001(8)
C4 0.059(12) 0.086(13) 0.115(16) 0.023(12) 0.017(11) -0.003(10)
C5 0.022(7) 0.081(11) 0.115(14) 0.051(11) -0.016(8) -0.023(7)
C6 0.049(9) 0.050(8) 0.094(12) 0.038(8) -0.018(8) -0.017(7)
C7 0.029(7) 0.048(8) 0.075(10) 0.043(8) -0.005(7) -0.010(6)
C8 0.052(8) 0.071(9) 0.062(10) -0.006(8) 0.017(7) 0.018(8)
C9 0.053(9) 0.047(8) 0.091(12) 0.001(8) -0.029(8) -0.003(7)
C10 0.022(6) 0.084(10) 0.067(10) -0.017(8) -0.012(6) 0.001(7)
C11 0.043(8) 0.067(10) 0.052(9) -0.014(8) 0.000(6) 0.008(7)
C12 0.078(12) 0.102(14) 0.066(12) -0.045(11) -0.010(9) 0.016(11)
C13 0.101(15) 0.110(15) 0.096(15) -0.051(13) -0.008(12) 0.020(12)
C14 0.109(17) 0.20(3) 0.056(13) -0.064(16) -0.009(12) 0.056(18)
C15 0.111(18) 0.26(3) 0.046(12) -0.056(18) -0.009(12) 0.08(2)
C16 0.084(12) 0.150(17) 0.028(8) -0.024(10) -0.013(8) 0.037(12)
C17 0.060(10) 0.120(15) 0.055(10) -0.027(11) -0.005(8) 0.045(10)
C18 0.077(11) 0.094(12) 0.040(8) 0.021(8) 0.003(7) -0.013(9)
C19 0.057(9) 0.076(10) 0.064(10) -0.021(9) -0.003(8) -0.017(8)
C20 0.066(9) 0.060(9) 0.051(9) -0.026(7) -0.002(7) -0.003(7)
F1 0.033(8) 0.060(10) 0.117(15) 0.041(10) -0.004(8) -0.004(7)
F2 0.020(7) 0.092(12) 0.074(11) -0.004(9) -0.001(7) 0.008(7)
F3 0.077(11) 0.095(12) 0.044(9) 0.001(9) -0.013(8) 0.050(10)
F4 0.14(2) 0.133(19) 0.105(18) -0.053(16) 0.090(17) -0.051(16)

loop_
_atom_type_symbol
_atom_type_description
_atom_type_scat_dispersion_real
_atom_type_scat_dispersion_imag
_atom_type_scat_source
C C 0.0033 0.0016 'International Tables Vol C Tables 4.2.6.8 and 6.1.1.4'
H H 0.0000 0.0000 'International Tables Vol C Tables 4.2.6.8 and 6.1.1.4'
B B 0.0013 0.0007 'International Tables Vol C Tables 4.2.6.8 and 6.1.1.4'
N N 0.0061 0.0033 'International Tables Vol C Tables 4.2.6.8 and 6.1.1.4'
F F 0.0171 0.0103 'International Tables Vol C Tables 4.2.6.8 and 6.1.1.4'
S S 0.1246 0.1234 'International Tables Vol C Tables 4.2.6.8 and 6.1.1.4'
Br Br -0.2901 2.4595 'International Tables Vol C Tables 4.2.6.8 and 6.1.1.4'
Pd Pd -0.9988 1.0072 'International Tables Vol C Tables 4.2.6.8 and 6.1.1.4'
O O 0.0106 0.0060 'International Tables Vol C Tables 4.2.6.8 and 6.1.1.4'

loop_
_geom_angle_atom_site_label_1
_geom_angle_atom_site_label_2
_geom_angle_atom_site_label_3
_geom_angle
_geom_angle_site_symmetry_1
_geom_angle_site_symmetry_3
C1 Pd1 S1 90.5(4) . .
C1 Pd1 S2 91.6(4) . .
S1 Pd1 S2 176.67(12) . .
C1 Pd1 Br3 173.8(4) . .
S1 Pd1 Br3 83.26(9) . .
S2 Pd1 Br3 94.60(9) . .
C1 Pd1 Pd2 123.9(4) . .
S1 Pd1 Pd2 47.45(9) . .
S2 Pd1 Pd2 129.25(9) . .
Br3 Pd1 Pd2 51.60(4) . .
C11 Pd2 S1 93.9(4) . .
C11 Pd2 S2 88.5(4) . 3_666
S1 Pd2 S2 174.09(13) . 3_666
C11 Pd2 Br3 171.2(4) . .
S1 Pd2 Br3 83.58(9) . .
S2 Pd2 Br3 94.79(10) 3_666 .
C11 Pd2 Pd1 131.0(4) . .
S1 Pd2 Pd1 47.53(9) . .
S2 Pd2 Pd1 127.38(9) 3_666 .
Br3 Pd2 Pd1 51.92(4) . .
Pd2 Br3 Pd1 76.48(4) . .
C10 S1 Pd2 106.6(5) . .
C10 S1 Pd1 106.4(5) . .
Pd2 S1 Pd1 85.02(12) . .
C20 S2 Pd1 101.7(5) 3_666 .
C20 S2 Pd2 106.6(5) 3_666 3_666
Pd1 S2 Pd2 103.31(13) . 3_666
C1 N1 C2 111.3(12) . .
C1 N1 C8 126.1(11) . .
C2 N1 C8 122.2(12) . .
C1 N2 C7 112.5(11) . .
C1 N2 C9 121.9(10) . .
C7 N2 C9 125.0(11) . .
C11 N3 C17 109.0(13) . .
C11 N3 C18 126.5(12) . .
C17 N3 C18 124.4(13) . .
C11 N4 C12 111.0(14) . .
C11 N4 C19 122.6(12) . .
C12 N4 C19 126.1(14) . .
N2 C1 N1 104.5(11) . .
N2 C1 Pd1 123.7(9) . .
N1 C1 Pd1 131.4(9) . .
C3 C2 C7 123.2(16) . .
C3 C2 N1 130.7(17) . .
C7 C2 N1 106.0(12) . .
C4 C3 C2 117.3(19) . .
C3 C4 C5 119.9(17) . .
C4 C5 C6 124.0(15) . .
C7 C6 C5 114.0(16) . .
C6 C7 C2 121.6(14) . .
C6 C7 N2 132.8(15) . .
C2 C7 N2 105.6(12) . .
N1 C8 C21 123.6(11) . .
N1 C8 C41 108.0(11) . .
C21 C8 C41 22.7(2) . .
N2 C9 C10 109.7(10) . .
C9 C10 S1 113.0(10) . .
N4 C11 N3 107.4(12) . .
N4 C11 Pd2 123.8(11) . .
N3 C11 Pd2 128.0(11) . .
C17 C12 C13 120.0(18) . .
C17 C12 N4 106.0(14) . .
C13 C12 N4 134(2) . .
C14 C13 C12 123(2) . .
C13 C14 C15 119(2) . .
C16 C15 C14 120.2(19) . .
C15 C16 C17 118(2) . .
C12 C17 N3 106.6(14) . .
C12 C17 C16 119.6(17) . .
N3 C17 C16 133.7(19) . .
N3 C18 C31 129.3(12) . .
N3 C18 C51 94.2(10) . .
C31 C18 C51 44.6(5) . .
N4 C19 C20 111.0(12) . .
C19 C20 S2 113.4(10) . 3_666
C22 C21 C26 120.0 . .
C22 C21 C8 117.4(7) . .
C26 C21 C8 122.2(7) . .
C23 C22 C21 120.0 . .
C24 C23 C22 120.0 . .
C23 C24 C25 120.0 . .
C24 C25 C26 120.0 . .
C25 C26 C21 120.0 . .
C46 C41 C42 120.0 . .
C46 C41 C8 123.4(6) . .
C42 C41 C8 115.9(6) . .
C43 C42 C41 120.0 . .
C42 C43 C44 120.0 . .
C45 C44 C43 120.0 . .
C46 C45 C44 120.0 . .
C45 C46 C41 120.0 . .
C32 C31 C36 120.0 . .
C32 C31 C18 124.8(7) . .
C36 C31 C18 115.1(7) . .
C31 C32 C33 120.0 . .
C34 C33 C32 120.0 . .
C33 C34 C35 120.0 . .
C36 C35 C34 120.0 . .
C35 C36 C31 120.0 . .
C52 C51 C56 120.0 . .
C52 C51 C18 120.2(6) . .
C56 C51 C18 119.8(6) . .
C51 C52 C53 120.0 . .
C52 C53 C54 120.0 . .
C55 C54 C53 120.0 . .
C54 C55 C56 120.0 . .
C51 C56 C55 120.0 . .
O1S C1S N1S 139(3) . .
C2S N1S C3S 112(2) . .
C2S N1S C1S 135(2) . .
C3S N1S C1S 109(2) . .
F3 B1 F4 109.8(10) . .
F3 B1 F2 108.5(10) . .
F4 B1 F2 109.2(10) . .
F3 B1 F1 110.0(10) . .
F4 B1 F1 110.2(10) . .
F2 B1 F1 109.1(10) . .
F7 B2 F6 108.4(11) . .
F7 B2 F5 110.5(11) . .
F6 B2 F5 109.4(11) . .
F7 B2 F8 110.3(11) . .
F6 B2 F8 109.4(11) . .
F5 B2 F8 108.9(11) . .
O2X C4X N2X 115.9(18) . .
C5X N2X C4X 121.2(11) . .
C5X N2X C6X 120.3(11) . .
C4X N2X C6X 118.5(11) . .

loop_
_geom_bond_atom_site_label_1
_geom_bond_atom_site_label_2
_geom_bond_distance
_geom_bond_site_symmetry_2
Pd1 C1 1.956(12) .
Pd1 S1 2.321(4) .
Pd1 S2 2.334(4) .
Pd1 Br3 2.5382(15) .
Pd1 Pd2 3.1350(13) .
Pd2 C11 1.986(13) .
Pd2 S1 2.318(3) .
Pd2 S2 2.350(4) 3_666
Pd2 Br3 2.5268(16) .
S1 C10 1.825(12) .
S2 C20 1.866(13) 3_666
S2 Pd2 2.350(4) 3_666
N1 C1 1.388(15) .
N1 C2 1.411(17) .
N1 C8 1.457(17) .
N2 C1 1.330(16) .
N2 C7 1.431(15) .
N2 C9 1.457(17) .
N3 C11 1.334(17) .
N3 C17 1.411(19) .
N3 C18 1.478(17) .
N4 C11 1.325(17) .
N4 C12 1.386(19) .
N4 C19 1.485(18) .
C2 C3 1.369(19) .
C2 C7 1.38(2) .
C3 C4 1.34(2) .
C4 C5 1.39(2) .
C5 C6 1.40(2) .
C6 C7 1.370(18) .
C8 C21 1.479(16) .
C8 C41 1.536(16) .
C9 C10 1.520(19) .
C12 C17 1.36(2) .
C12 C13 1.38(2) .
C13 C14 1.30(3) .
C14 C15 1.43(3) .
C15 C16 1.36(3) .
C16 C17 1.42(2) .
C18 C31 1.570(17) .
C18 C51 1.678(17) .
C19 C20 1.502(19) .
C20 S2 1.866(13) 3_666
C21 C22 1.3900 .
C21 C26 1.3900 .
C22 C23 1.3900 .
C23 C24 1.3900 .
C24 C25 1.3900 .
C25 C26 1.3900 .
C41 C46 1.3900 .
C41 C42 1.3900 .
C42 C43 1.3900 .
C43 C44 1.3900 .
C44 C45 1.3900 .
C45 C46 1.3900 .
C31 C32 1.3899 .
C31 C36 1.3900 .
C32 C33 1.3900 .
C33 C34 1.3900 .
C34 C35 1.3900 .
C35 C36 1.3900 .
C51 C52 1.3900 .
C51 C56 1.3900 .
C52 C53 1.3900 .
C53 C54 1.3900 .
C54 C55 1.3900 .
C55 C56 1.3900 .
C1S O1S 1.12(3) .
C1S N1S 1.33(3) .
C2S N1S 1.27(3) .
C3S N1S 1.32(3) .
B1 F3 1.361(10) .
B1 F4 1.363(10) .
B1 F2 1.366(10) .
B1 F1 1.370(10) .
F5 B2 1.360(10) .
F6 B2 1.359(10) .
F7 B2 1.358(10) .
F8 B2 1.364(10) .
C6X N2X 1.406(10) .
C4X O2X 1.289(10) .
C4X N2X 1.403(10) .
N2X C5X 1.395(10) .
